data_4003141
loop_
_publ_author_name
'Bazaga-Garc\'ia, Montse'
'Salcedo, In\'es R.'
'Colodrero, Rosario M. P.'
'Xanthopoulos, Konstantinos'
'Villemin, Didier'
'Stock, Norbert'
'L\'opez-Gonz\'alez, Mar'
'del R\'io, Carmen'
'Losilla, Enrique R.'
'Cabeza, Aurelio'
'Demadis, Konstantinos D.'
'Olivera-Pastor, Pascual'

_publ_section_title
;
 Layered Lanthanide Sulfophosphonates and Their Proton Conduction
 Properties in Membrane Electrode Assemblies
;
_journal_name_full 'Chemistry of Materials'
_journal_paper_doi 10.1021/acs.chemmater.9b02868
_journal_year 2019
_chemical_formula_moiety 'C4 N1 O10 P2 S1 Sm1, 1(O)'
_chemical_formula_sum 'C4 N O11 P2 S Sm'
_chemical_formula_weight 482.41
_space_group_crystal_system orthorhombic
_space_group_IT_number 61
_space_group_name_Hall '-P 2bc 2ac'
_space_group_name_H-M_alt 'P c a b'
_audit_creation_date 2019-06-12T13:24
_audit_creation_method 'from EXP file using GSAS2CIF'
_audit_update_record ' 2019-06-12T13:24  Initial CIF as created by GSAS2CIF'
_cell_angle_alpha 90.0
_cell_angle_beta 90.0
_cell_angle_gamma 90.0
_cell_formula_units_Z 8
_cell_length_a 12.87191(14)
_cell_length_b 28.0795(5)
_cell_length_c 7.06792(8)
_cell_measurement_temperature 298
_cell_volume 2554.61(6)
_computing_structure_refinement GSAS
_diffrn_ambient_temperature 298
_diffrn_measurement_device_type 'BL04-MSPD beamline of ALBA'
_diffrn_radiation_polarisn_ratio 1.0
_diffrn_radiation_probe x-ray
_diffrn_radiation_type synchrotron
_diffrn_radiation_wavelength 0.4124
_diffrn_source synchrotron
_diffrn_source_type 'BL04-MSPD beamline of ALBA'
_exptl_absorpt_correction_T_max 1.00000
_exptl_absorpt_correction_T_min 1.00000
_exptl_absorpt_process_details
;   GSAS Absorption/surface roughness correction: function number 0
 No correction is applied.
;
_exptl_crystal_colour white
_exptl_crystal_density_diffrn 2.509
_pd_block_id 2019-06-12T13:24|Sm-PTaur|Sm-PTaur|Mythem
_pd_calc_method 'Rietveld Refinement'
_pd_instr_location ' ?'
_pd_meas_2theta_range_inc 0.006
_pd_meas_2theta_range_max 44.54586
_pd_meas_2theta_range_min 0.32586
_pd_meas_number_of_points 7371
_pd_phase_name SmH2SP
_pd_proc_2theta_range_inc 0.006
_pd_proc_2theta_range_max 44.55095
_pd_proc_2theta_range_min 0.33095
_pd_proc_info_datetime 2019-06-12T13:24:39
_pd_proc_info_excluded_regions ' ?'
_pd_proc_ls_background_function
;   GSAS Background function number 7 with 36 terms.
 Linear interpolation
      1:    328.628     2:    224.088     3:    223.654     4:    236.166    
      5:    222.429     6:    215.313     7:    175.886     8:    122.458    
      9:    156.155    10:    152.800    11:    176.380    12:    148.716    
     13:    108.936    14:    109.625    15:    118.275    16:    133.702    
     17:    119.939    18:    122.494    19:    121.400    20:    109.025    
     21:    105.875    22:    104.976    23:    101.647    24:    98.3439    
     25:    95.3326    26:    89.9218    27:    96.9028    28:    100.639    
     29:    92.4667    30:    89.3616    31:    88.9983    32:    87.7215    
     33:    81.2763    34:    80.0672    35:    79.8574    36:    78.2125    
;
_pd_proc_ls_peak_cutoff 0.00050
_pd_proc_ls_pref_orient_corr
;   March-Dollase
 AXIS  1 Ratio=   1.04312  h= 0.000  k= 1.000  l= 0.000
 Prefered orientation correction range: Min=   0.88105, Max=   1.06537
;
_pd_proc_ls_profile_function
;
 CW Profile function number 4 with  18 terms
 Pseudovoigt profile coefficients as parameterized in
 P. Thompson, D.E. Cox & J.B. Hastings (1987). J. Appl. Cryst.,20,79-83.
 Asymmetry correction of L.W. Finger, D.E. Cox & A. P. Jephcoat (1994).
 J. Appl. Cryst.,27,892-900.
 Microstrain broadening by P.W. Stephens,  (1999). J. Appl. Cryst.,32,281-289.
 #1(GU)   =  182.420 #2(GV)   =  -17.950 #3(GW)   =    0.856
 #4(GP)   =    0.000 #5(LX)   =    1.148 #6(ptec) =     2.48
 #7(trns) =     0.00 #8(shft) =   0.0000 #9(sfec) =     0.00
 #10(S/L) =   0.0033 #11(H/L) =   0.0027 #12(eta) =   1.0000
 #13(S400 ) =  0.0E+00 #14(S040 ) =  0.0E+00 #15(S004 ) =  0.0E+00
 #16(S220 ) = -9.5E-05 #17(S202 ) = -2.4E-03 #18(S022 ) = -4.7E-04
 Peak tails are ignored  where the intensity is below 0.0005 times the peak
   Aniso. broadening axis   0.0   1.0   0.0
;
_pd_proc_ls_prof_R_factor 0.0298
_pd_proc_ls_prof_wR_expected 0.0096
_pd_proc_ls_prof_wR_factor 0.0416
_pd_proc_number_of_points 7371
_pd_spec_mounting ' ?'
_refine_ls_goodness_of_fit_all 4.50
_refine_ls_matrix_type full
_refine_ls_number_parameters 112
_refine_ls_number_restraints 40
_refine_ls_R_Fsqd_factor 0.04308
_refine_ls_shift/su_max 0.05
_refine_ls_shift/su_mean 0.00
_reflns_d_resolution_high 0.603
_reflns_d_resolution_low 9.488
_reflns_limit_h_max 21
_reflns_limit_h_min 0
_reflns_limit_k_max 47
_reflns_limit_k_min 0
_reflns_limit_l_max 11
_reflns_limit_l_min 0
_reflns_number_total 6112
_cod_data_source_file cm9b02868_si_006.cif
_cod_data_source_block SmH2SP_publ
_cod_depositor_comments
;
The following automatic conversions were performed:

data item '_geom_angle_publ_flag' value 'N' was changed to 'n' in
accordance with the
/home/data/users/saulius/crontab/automatic-downloads/rss-feeds/ACS/lib/dictionaries/cif_core.dic
dictionary named 'cif_core.dic' version 2.4.2 last updated on
2011-04-26 (62 times).

data item '_geom_bond_publ_flag' value 'N' was changed to 'n' in
accordance with the
/home/data/users/saulius/crontab/automatic-downloads/rss-feeds/ACS/lib/dictionaries/cif_core.dic
dictionary named 'cif_core.dic' version 2.4.2 last updated on
2011-04-26 (50 times).

Automatic conversion script
Id: cif_fix_values 6909 2019-04-08 15:41:33Z antanas 
;
_cod_original_cell_volume 2554.61(7)
_cod_original_formula_sum 'C4 N1 O11 P2 S1 Sm1'
_cod_database_code 4003141

loop_
_symmetry_equiv_pos_site_id
_symmetry_equiv_pos_as_xyz
1 +x,+y,+z
2 -x+1/2,+y,+z+1/2
3 +x+1/2,-y+1/2,+z
4 -x,-y+1/2,+z+1/2
-1 -x,-y,-z
-2 +x+1/2,-y,-z+1/2
-3 -x+1/2,+y+1/2,-z
-4 +x,+y+1/2,-z+1/2

loop_
_atom_site_type_symbol
_atom_site_label
_atom_site_fract_x
_atom_site_fract_y
_atom_site_fract_z
_atom_site_occupancy
_atom_site_thermal_displace_type
_atom_site_U_iso_or_equiv
_atom_site_symmetry_multiplicity
Sm Sm 0.41850(8) 0.74546(5) 0.17337(15) 1.0 Uiso 0.01397(34) 8
P P1 0.0877(5) 0.34607(21) 0.4927(8) 1.0 Uiso 0.0235(11) 8
P P2 0.1417(4) 0.20553(20) 0.3195(10) 1.0 Uiso 0.0235(11) 8
S S 0.3908(4) 0.03743(21) 0.2586(7) 1.0 Uiso 0.0235(11) 8
O O1-P1 0.3765(7) 0.3063(4) 0.1264(15) 1.0 Uiso 0.0315(15) 8
O O2-P1 0.5016(8) 0.1681(4) 0.3635(15) 1.0 Uiso 0.0315(15) 8
O O3-P1 0.1815(8) 0.3662(4) 0.3765(15) 1.0 Uiso 0.0315(15) 8
C C1-P1 0.4611(9) 0.3938(4) 0.1444(16) 1.0 Uiso 0.0170(26) 8
O O4-P2 0.4255(9) 0.2113(4) -0.0068(14) 1.0 Uiso 0.0315(15) 8
O O5-P2 0.2568(6) 0.2172(4) 0.3393(18) 1.0 Uiso 0.0315(15) 8
O O6-P2 0.0856(8) 0.23547(33) 0.1715(15) 1.0 Uiso 0.0315(15) 8
C C2-P2 0.1309(9) 0.14256(32) 0.2497(17) 1.0 Uiso 0.0170(26) 8
O O7-S 0.0037(6) -0.0273(4) 0.1956(16) 1.0 Uiso 0.0315(15) 8
O O8-S 0.3247(8) 0.0541(4) 0.4140(13) 1.0 Uiso 0.0315(15) 8
O O9-S 0.3409(8) -0.00037(32) 0.1388(15) 1.0 Uiso 0.0315(15) 8
C C3-S 0.3908(11) 0.0875(4) 0.0985(16) 1.0 Uiso 0.0170(26) 8
N N 0.5273(8) 0.3783(4) 0.3067(15) 1.0 Uiso 0.0170(26) 8
C C4 0.0539(11) 0.0756(4) 0.4171(18) 1.0 Uiso 0.0170(26) 8
O Ow1 0.6364(9) 0.6730(4) 0.5057(17) 1.0 Uiso 0.0305(34) 8
O Ow2 0.1869(9) 0.4492(4) 0.2483(15) 1.0 Uiso 0.0305(34) 8

loop_
_atom_type_symbol
_atom_type_number_in_cell
_atom_type_scat_dispersion_real
_atom_type_scat_dispersion_imag
_atom_type_scat_Cromer_Mann_a1
_atom_type_scat_Cromer_Mann_a2
_atom_type_scat_Cromer_Mann_a3
_atom_type_scat_Cromer_Mann_a4
_atom_type_scat_Cromer_Mann_b1
_atom_type_scat_Cromer_Mann_b2
_atom_type_scat_Cromer_Mann_b3
_atom_type_scat_Cromer_Mann_b4
_atom_type_scat_Cromer_Mann_c
_atom_type_scat_source
Sm 8.0 -0.920 1.332 24.0042 2.47274 19.4258 0.19645 13.4396 14.3996 2.89604 128.007 2.20963 International_Tables_Vol_C
P 16.0 0.035 0.031 6.43450 1.90670 4.17910 27.1570 1.78000 0.52600 1.49080 68.1645 1.11490 International_Tables_Vol_C
S 8.0 0.044 0.041 6.90530 1.46790 5.20340 22.2151 1.43790 0.25360 1.58630 56.1720 0.86690 International_Tables_Vol_C
O 88.0 0.002 0.002 3.04850 13.2771 2.28680 5.70110 1.54630 0.32390 0.86700 32.9089 0.25080 International_Tables_Vol_C
C 32.0 0.000 0.000 2.31000 20.8439 1.02000 10.2075 1.58860 0.56870 0.86500 51.6512 0.21560 International_Tables_Vol_C
N 8.0 0.000 0.001 12.2126 0.00570 3.13220 9.89330 2.01250 28.9975 1.16630 0.58260 -11.529 International_Tables_Vol_C

loop_
_geom_angle_atom_site_label_1
_geom_angle_atom_site_label_2
_geom_angle_atom_site_label_3
_geom_angle
_geom_angle_site_symmetry_1
_geom_angle_site_symmetry_3
_geom_angle_publ_flag
O1-P1 Sm O2-P1 146.9(4) -4_566 -4_566 n
O1-P1 Sm O4-P2 96.49(33) -4_566 -1_665 n
O1-P1 Sm O4-P2 73.5(4) -4_566 -4_566 n
O1-P1 Sm O5-P2 94.0(4) -4_566 -4_566 n
O1-P1 Sm O6-P2 76.66(34) -4_566 -2_666 n
O1-P1 Sm O6-P2 134.1(4) -4_566 -3_665 n
O1-P1 Sm Ow1 64.65(34) -4_566 4_664 n
O2-P1 Sm O4-P2 91.67(34) -4_566 -1_665 n
O2-P1 Sm O4-P2 75.35(33) -4_566 -4_566 n
O2-P1 Sm O5-P2 95.1(4) -4_566 -4_566 n
O2-P1 Sm O6-P2 81.88(34) -4_566 -2_666 n
O2-P1 Sm O6-P2 78.53(35) -4_566 -3_665 n
O2-P1 Sm Ow1 146.4(4) -4_566 4_664 n
O4-P2 Sm O4-P2 124.23(29) -1_665 -4_566 n
O4-P2 Sm O5-P2 149.4(4) -1_665 -4_566 n
O4-P2 Sm O6-P2 55.49(22) -1_665 -2_666 n
O4-P2 Sm O6-P2 67.93(28) -1_665 -3_665 n
O4-P2 Sm Ow1 66.86(33) -1_665 4_664 n
O4-P2 Sm O5-P2 86.3(4) -4_566 -4_566 n
O4-P2 Sm O6-P2 68.9(4) -4_566 -2_666 n
O4-P2 Sm O6-P2 151.26(32) -4_566 -3_665 n
O4-P2 Sm Ow1 137.97(33) -4_566 4_664 n
O5-P2 Sm O6-P2 155.1(4) -4_566 -2_666 n
O5-P2 Sm O6-P2 84.2(4) -4_566 -3_665 n
O5-P2 Sm Ow1 92.3(4) -4_566 4_664 n
O6-P2 Sm O6-P2 118.95(28) -2_666 -3_665 n
O6-P2 Sm Ow1 103.96(33) -2_666 4_664 n
O6-P2 Sm Ow1 69.61(33) -3_665 4_664 n
O1-P1 P1 O2-P1 114.0(7) 2_555 3_455 n
O1-P1 P1 O3-P1 110.7(7) 2_555 1_555 n
O1-P1 P1 C1-P1 106.0(6) 2_555 2_555 n
O2-P1 P1 O3-P1 110.4(7) 3_455 1_555 n
O2-P1 P1 C1-P1 107.4(7) 3_455 2_555 n
O3-P1 P1 C1-P1 108.0(6) 1_555 2_555 n
O4-P2 P2 O5-P2 117.3(8) 2_555 1_555 n
O4-P2 P2 O6-P2 103.2(6) 2_555 1_555 n
O4-P2 P2 C2-P2 106.1(6) 2_555 1_555 n
O5-P2 P2 O6-P2 113.9(7) 1_555 1_555 n
O5-P2 P2 C2-P2 107.7(6) 1_555 1_555 n
O6-P2 P2 C2-P2 108.1(6) 1_555 1_555 n
O7-S S O8-S 117.1(7) -2_656 1_555 n
O7-S S O9-S 113.4(7) -2_656 1_555 n
O7-S S C3-S 106.3(7) -2_656 1_555 n
O8-S S O9-S 113.6(7) 1_555 1_555 n
O8-S S C3-S 102.7(7) 1_555 1_555 n
O9-S S C3-S 101.4(7) 1_555 1_555 n
Sm O1-P1 P1 148.8(6) -4_446 2_554 n
Sm O2-P1 P1 129.1(7) -4_446 3_555 n
P1 C1-P1 N 115.6(8) 2_554 1_555 n
Sm O4-P2 Sm 105.50(35) -1_665 -4_455 n
Sm O4-P2 P2 97.1(6) -1_665 2_554 n
Sm O4-P2 P2 140.6(7) -4_545 2_554 n
Sm O5-P2 P2 168.7(9) -4_545 1_555 n
Sm O6-P2 Sm 113.38(33) -2_465 -3_554 n
Sm O6-P2 P2 103.1(6) -2_555 1_555 n
Sm O6-P2 P2 139.0(7) -3_644 1_555 n
P2 C2-P2 N 111.6(7) 1_555 3_455 n
S C3-S C4 111.1(8) 1_555 2_554 n
C1-P1 N C2-P2 114.3(10) 1_555 3_555 n
C1-P1 N C4 105.6(8) 1_555 3_555 n
C2-P2 N C4 105.2(9) 3_555 3_555 n
C3-S C4 N 110.3(9) 2_555 3_455 n

loop_
_geom_bond_atom_site_label_1
_geom_bond_atom_site_label_2
_geom_bond_distance
_geom_bond_site_symmetry_2
_geom_bond_publ_flag
Sm P2 3.186(5) -2_565 n
Sm O1-P1 2.283(9) -4_555 n
Sm O2-P1 2.435(11) -4_555 n
Sm O4-P2 2.626(12) -1_665 n
Sm O4-P2 2.546(9) -4_555 n
Sm O5-P2 2.229(7) -4_555 n
Sm O6-P2 2.473(11) -2_565 n
Sm O6-P2 2.454(10) -3_555 n
Sm Ow1 2.672(12) 4_664 n
P1 O1-P1 1.534(7) 2_555 n
P1 O2-P1 1.490(7) 3_455 n
P1 O3-P1 1.566(7) 1_555 n
P1 C1-P1 1.827(8) 2_555 n
P2 Sm 3.186(5) -2_465 n
P2 O4-P2 1.510(8) 2_555 n
P2 O5-P2 1.523(7) 1_555 n
P2 O6-P2 1.524(7) 1_555 n
P2 C2-P2 1.841(8) 1_555 n
S O7-S 1.516(7) -2_555 n
S O8-S 1.467(7) 1_555 n
S O9-S 1.502(7) 1_555 n
S C3-S 1.805(8) 1_555 n
O1-P1 Sm 2.283(9) -4_545 n
O1-P1 P1 1.534(7) 2_554 n
O2-P1 Sm 2.435(11) -4_545 n
O2-P1 P1 1.490(7) 3_555 n
O3-P1 P1 1.566(7) 1_555 n
C1-P1 P1 1.827(8) 2_554 n
C1-P1 N 1.493(8) 1_555 n
O4-P2 Sm 2.626(12) -1_665 n
O4-P2 Sm 2.546(9) -4_545 n
O4-P2 P2 1.510(8) 2_554 n
O5-P2 Sm 2.229(7) -4_545 n
O5-P2 P2 1.523(7) 1_555 n
O6-P2 Sm 2.473(11) -2_465 n
O6-P2 Sm 2.454(10) -3_545 n
O6-P2 P2 1.524(7) 1_555 n
C2-P2 P2 1.841(8) 1_555 n
C2-P2 N 1.511(8) 3_455 n
O7-S S 1.516(7) -2_455 n
O8-S S 1.467(7) 1_555 n
O9-S S 1.502(7) 1_555 n
C3-S S 1.805(8) 1_555 n
C3-S C4 1.505(9) 2_554 n
N C1-P1 1.493(8) 1_555 n
N C2-P2 1.511(8) 3_555 n
N C4 1.551(9) 3_555 n
C4 C3-S 1.505(9) 2_555 n
C4 N 1.551(9) 3_455 n
Ow1 Sm 2.672(12) 4_665 n
